data_7030068
loop_
_publ_author_name
'Jiang, Jin'
'Yin, Handong'
'Wang, Fangli'
'Han, Zhong'
'Wang, Fei'
'Cheng, Shuang'
'Hong, Min'

_publ_section_title
;
 Novel tetranuclear triarylantimony(V) complexes with (+-)-mandelic acid
 ligands: synthesis, characterization, in vitro cytotoxicity and DNA
 binding properties.
;
_journal_issue 24
_journal_name_full 'Dalton transactions (Cambridge, England : 2003)'
_journal_page_first 8563
_journal_page_last 8566
_journal_paper_doi 10.1039/c3dt50221j
_journal_volume 42
_journal_year 2013
_chemical_formula_sum 'C18 H6 Cl2 F9 Sb'
_chemical_formula_weight 585.88
_chemical_name_systematic
;
?
;
_space_group_IT_number 15
_symmetry_cell_setting monoclinic
_symmetry_space_group_name_Hall '-C 2yc'
_symmetry_space_group_name_H-M 'C 1 2/c 1'
_atom_sites_solution_hydrogens geom
_atom_sites_solution_primary direct
_atom_sites_solution_secondary difmap
_audit_creation_method SHELXL-97
_cell_angle_alpha 90.00
_cell_angle_beta 103.8220(10)
_cell_angle_gamma 90.00
_cell_formula_units_Z 4
_cell_length_a 16.3902(13)
_cell_length_b 11.1424(6)
_cell_length_c 10.7202(5)
_cell_measurement_reflns_used 2620
_cell_measurement_temperature 293(2)
_cell_measurement_theta_max 26.6195
_cell_measurement_theta_min 2.5595
_cell_volume 1901.1(2)
_computing_cell_refinement 'Bruker SMART'
_computing_data_collection 'Bruker SMART'
_computing_data_reduction 'Bruker SAINT'
_computing_molecular_graphics 'Bruker SHELXTL'
_computing_publication_material 'Bruker SHELXTL'
_computing_structure_refinement 'SHELXL-97 (Sheldrick, 1997)'
_computing_structure_solution 'SHELXS-97 (Sheldrick, 1990)'
_diffrn_ambient_temperature 293(2)
_diffrn_measured_fraction_theta_full 0.996
_diffrn_measured_fraction_theta_max 0.996
_diffrn_measurement_device_type 'CCD area detector'
_diffrn_measurement_method 'phi and omega scans'
_diffrn_radiation_monochromator graphite
_diffrn_radiation_source 'fine-focus sealed tube'
_diffrn_radiation_type MoK\a
_diffrn_radiation_wavelength 0.71073
_diffrn_reflns_av_R_equivalents 0.0499
_diffrn_reflns_av_sigmaI/netI 0.0452
_diffrn_reflns_limit_h_max 19
_diffrn_reflns_limit_h_min -12
_diffrn_reflns_limit_k_max 11
_diffrn_reflns_limit_k_min -13
_diffrn_reflns_limit_l_max 12
_diffrn_reflns_limit_l_min -12
_diffrn_reflns_number 4637
_diffrn_reflns_theta_full 25.02
_diffrn_reflns_theta_max 25.02
_diffrn_reflns_theta_min 2.56
_exptl_absorpt_coefficient_mu 1.820
_exptl_absorpt_correction_T_max 0.5683
_exptl_absorpt_correction_T_min 0.5083
_exptl_absorpt_correction_type multi-scan
_exptl_absorpt_process_details sadabs
_exptl_crystal_colour colourless
_exptl_crystal_density_diffrn 2.047
_exptl_crystal_density_method 'not measured'
_exptl_crystal_description block
_exptl_crystal_F_000 1120
_exptl_crystal_size_max 0.43
_exptl_crystal_size_mid 0.42
_exptl_crystal_size_min 0.35
_refine_diff_density_max 0.528
_refine_diff_density_min -0.609
_refine_diff_density_rms 0.086
_refine_ls_extinction_method none
_refine_ls_goodness_of_fit_ref 1.127
_refine_ls_hydrogen_treatment constr
_refine_ls_matrix_type full
_refine_ls_number_parameters 138
_refine_ls_number_reflns 1681
_refine_ls_number_restraints 0
_refine_ls_restrained_S_all 1.127
_refine_ls_R_factor_all 0.0374
_refine_ls_R_factor_gt 0.0285
_refine_ls_shift/su_max 0.000
_refine_ls_shift/su_mean 0.000
_refine_ls_structure_factor_coef Fsqd
_refine_ls_weighting_details 'calc w=1/[\s^2^(Fo^2^)+(0.0220P)^2^+1.8408P] where P=(Fo^2^+2Fc^2^)/3'
_refine_ls_weighting_scheme calc
_refine_ls_wR_factor_gt 0.0652
_refine_ls_wR_factor_ref 0.0717
_reflns_number_gt 1444
_reflns_number_total 1681
_reflns_threshold_expression >2sigma(I)
_cod_data_source_file c3dt50221j.cif
_cod_data_source_block 120521b
_cod_depositor_comments
;
The following automatic conversions were performed:

'_symmetry_cell_setting' value 'Monoclinic' changed to 'monoclinic'
according to
/usr/data/users/saulius/automatic-downloads/retrospective/RSC/lib/dictionaries/cif_core.dic
dictionary named 'cif_core.dic' version 2.4.2 from 2011-04-26.

Automatic conversion script
Id: cif_fix_values 2281 2013-09-26 08:29:07Z andrius 
;
_cod_original_sg_symbol_H-M 'C2/c '
_cod_database_code 7030068

loop_
_symmetry_equiv_pos_as_xyz
'x, y, z'
'-x, y, -z+1/2'
'x+1/2, y+1/2, z'
'-x+1/2, y+1/2, -z+1/2'
'-x, -y, -z'
'x, -y, z-1/2'
'-x+1/2, -y+1/2, -z'
'x+1/2, -y+1/2, z-1/2'

loop_
_atom_site_label
_atom_site_type_symbol
_atom_site_fract_x
_atom_site_fract_y
_atom_site_fract_z
_atom_site_U_iso_or_equiv
_atom_site_adp_type
_atom_site_occupancy
_atom_site_symmetry_multiplicity
_atom_site_calc_flag
_atom_site_refinement_flags
Sb1 Sb 1.0000 0.16687(3) 0.2500 0.03519(14) Uani 1 2 d S
F1 F 1.28701(17) 0.0779(3) 0.6063(3) 0.1022(11) Uani 1 1 d .
F2 F 1.31464(17) -0.1315(3) 0.5010(3) 0.0939(10) Uani 1 1 d .
F3 F 1.2086(2) -0.2103(3) 0.2845(3) 0.0905(9) Uani 1 1 d .
F4 F 1.09411(18) 0.6038(2) 0.1164(3) 0.0794(8) Uani 1 1 d .
F5 F 1.0000 0.7246(3) 0.2500 0.0768(11) Uani 1 2 d S
Cl1 Cl 0.96089(6) 0.16101(8) 0.45636(9) 0.0479(3) Uani 1 1 d .
C1 C 1.1092(2) 0.0687(3) 0.3335(3) 0.0383(8) Uani 1 1 d .
C2 C 1.1627(2) 0.1090(4) 0.4454(4) 0.0510(10) Uani 1 1 d .
H2 H 1.1522 0.1804 0.4838 0.061 Uiso 1 1 calc R
C3 C 1.2319(2) 0.0406(5) 0.4983(4) 0.0624(13) Uani 1 1 d .
C4 C 1.2470(3) -0.0653(4) 0.4450(5) 0.0588(12) Uani 1 1 d .
C5 C 1.1930(3) -0.1048(4) 0.3351(4) 0.0565(11) Uani 1 1 d .
C6 C 1.1237(2) -0.0389(3) 0.2763(4) 0.0487(10) Uani 1 1 d .
H6 H 1.0876 -0.0652 0.2006 0.058 Uiso 1 1 calc R
C7 C 1.0000 0.3574(4) 0.2500 0.0351(11) Uani 1 2 d S
C8 C 1.0469(2) 0.4192(3) 0.1800(4) 0.0444(9) Uani 1 1 d .
H8 H 1.0783 0.3778 0.1323 0.053 Uiso 1 1 calc R
C9 C 1.0468(3) 0.5419(4) 0.1817(4) 0.0495(10) Uani 1 1 d .
C10 C 1.0000 0.6045(5) 0.2500 0.0457(14) Uani 1 2 d S

loop_
_atom_site_aniso_label
_atom_site_aniso_U_11
_atom_site_aniso_U_22
_atom_site_aniso_U_33
_atom_site_aniso_U_23
_atom_site_aniso_U_13
_atom_site_aniso_U_12
Sb1 0.0361(2) 0.0321(2) 0.0379(2) 0.000 0.00989(14) 0.000
F1 0.0623(17) 0.148(3) 0.080(2) -0.015(2) -0.0168(15) 0.0161(18)
F2 0.0630(17) 0.121(3) 0.102(2) 0.047(2) 0.0296(16) 0.0507(17)
F3 0.112(2) 0.0560(16) 0.111(2) 0.0037(18) 0.0428(19) 0.0380(17)
F4 0.110(2) 0.0496(16) 0.094(2) 0.0061(15) 0.0527(18) -0.0207(15)
F5 0.132(3) 0.0305(19) 0.071(2) 0.000 0.030(2) 0.000
Cl1 0.0594(6) 0.0467(6) 0.0424(5) 0.0043(4) 0.0217(4) 0.0058(4)
C1 0.0360(19) 0.037(2) 0.044(2) 0.0054(17) 0.0132(16) 0.0001(16)
C2 0.043(2) 0.057(3) 0.053(2) -0.006(2) 0.0109(19) 0.0044(19)
C3 0.040(2) 0.091(4) 0.052(3) 0.004(3) 0.003(2) 0.004(2)
C4 0.046(2) 0.067(3) 0.070(3) 0.026(3) 0.027(2) 0.022(2)
C5 0.067(3) 0.042(3) 0.070(3) 0.008(2) 0.034(2) 0.015(2)
C6 0.052(2) 0.041(2) 0.055(2) -0.0005(19) 0.015(2) 0.0024(18)
C7 0.034(3) 0.036(3) 0.035(3) 0.000 0.008(2) 0.000
C8 0.047(2) 0.040(2) 0.049(2) -0.0028(18) 0.0149(18) -0.0024(18)
C9 0.057(2) 0.042(2) 0.049(2) 0.0049(19) 0.012(2) -0.0113(19)
C10 0.063(4) 0.031(3) 0.039(3) 0.000 0.004(3) 0.000

loop_
_atom_type_symbol
_atom_type_description
_atom_type_scat_dispersion_real
_atom_type_scat_dispersion_imag
_atom_type_scat_source
C C 0.0033 0.0016 'International Tables Vol C Tables 4.2.6.8 and 6.1.1.4'
H H 0.0000 0.0000 'International Tables Vol C Tables 4.2.6.8 and 6.1.1.4'
F F 0.0171 0.0103 'International Tables Vol C Tables 4.2.6.8 and 6.1.1.4'
Cl Cl 0.1484 0.1585 'International Tables Vol C Tables 4.2.6.8 and 6.1.1.4'
Sb Sb -0.5866 1.5461 'International Tables Vol C Tables 4.2.6.8 and 6.1.1.4'

loop_
_geom_angle_atom_site_label_1
_geom_angle_atom_site_label_2
_geom_angle_atom_site_label_3
_geom_angle
_geom_angle_site_symmetry_1
_geom_angle_site_symmetry_3
C1 Sb1 C1 117.44(19) 2_755 .
C1 Sb1 C7 121.28(10) 2_755 .
C1 Sb1 C7 121.28(10) . .
C1 Sb1 Cl1 89.48(10) 2_755 .
C1 Sb1 Cl1 88.94(10) . .
C7 Sb1 Cl1 91.53(2) . .
C1 Sb1 Cl1 88.94(10) 2_755 2_755
C1 Sb1 Cl1 89.48(10) . 2_755
C7 Sb1 Cl1 91.53(2) . 2_755
Cl1 Sb1 Cl1 176.94(5) . 2_755
C2 C1 C6 121.5(3) . .
C2 C1 Sb1 120.0(3) . .
C6 C1 Sb1 118.5(3) . .
C3 C2 C1 118.0(4) . .
C3 C2 H2 121.0 . .
C1 C2 H2 121.0 . .
F1 C3 C4 118.4(4) . .
F1 C3 C2 120.0(4) . .
C4 C3 C2 121.6(4) . .
F2 C4 C3 120.1(5) . .
F2 C4 C5 120.1(4) . .
C3 C4 C5 119.8(4) . .
F3 C5 C4 118.9(4) . .
F3 C5 C6 119.9(4) . .
C4 C5 C6 121.2(4) . .
C5 C6 C1 117.9(4) . .
C5 C6 H6 121.1 . .
C1 C6 H6 121.1 . .
C8 C7 C8 120.1(5) 2_755 .
C8 C7 Sb1 119.9(2) 2_755 .
C8 C7 Sb1 119.9(2) . .
C9 C8 C7 119.3(4) . .
C9 C8 H8 120.4 . .
C7 C8 H8 120.4 . .
F4 C9 C8 120.0(4) . .
F4 C9 C10 118.7(4) . .
C8 C9 C10 121.3(4) . .
F5 C10 C9 120.6(3) . 2_755
F5 C10 C9 120.6(3) . .
C9 C10 C9 118.8(5) 2_755 .

loop_
_geom_bond_atom_site_label_1
_geom_bond_atom_site_label_2
_geom_bond_distance
_geom_bond_site_symmetry_2
Sb1 C1 2.106(3) 2_755
Sb1 C1 2.106(3) .
Sb1 C7 2.123(5) .
Sb1 Cl1 2.4468(10) .
Sb1 Cl1 2.4468(10) 2_755
F1 C3 1.352(5) .
F2 C4 1.348(4) .
F3 C5 1.344(5) .
F4 C9 1.352(4) .
F5 C10 1.338(7) .
C1 C2 1.381(5) .
C1 C6 1.393(5) .
C2 C3 1.372(6) .
C2 H2 0.9300 .
C3 C4 1.359(6) .
C4 C5 1.366(6) .
C5 C6 1.373(5) .
C6 H6 0.9300 .
C7 C8 1.380(4) 2_755
C7 C8 1.380(4) .
C8 C9 1.368(6) .
C8 H8 0.9300 .
C9 C10 1.371(5) .
C10 C9 1.371(5) 2_755
